data_1535103
loop_
_publ_author_name
'Mattausch, H.J.'
'Zheng, C.'
'Ryazanov, M.'
'Simon, A.'

_publ_section_title
;
 Reduced lanthanum halides with Ge as interstitials: La2 I2 Ge, La2 I2
 Ge2, La3 Cl2 Ge3, La3 Br2 Ge3, La3 I3 Ge, La6 I5 Ge3 and La(7+x) I12 Ge
;
_journal_name_full 'Zeitschrift fuer Anorganische und Allgemeine Chemie'
_journal_page_first 302
_journal_page_last 308
_journal_volume 631
_journal_year 2005
_chemical_formula_sum 'Br2 Ge3 La3'
_chemical_name_systematic 'La3 Br2 Ge3'
_space_group_IT_number 12
_symmetry_space_group_name_Hall '-C 2y'
_symmetry_space_group_name_H-M 'C 1 2/m 1'
_cell_angle_alpha 90
_cell_angle_beta 98
_cell_angle_gamma 90
_cell_formula_units_Z 4
_cell_length_a 18.622
_cell_length_b 4.3263
_cell_length_c 10.897
_cell_volume 869.366
_citation_journal_id_ASTM ZAACAB
_cod_data_source_file Mattausch_ZAACAB_2005_1675.cif
_cod_data_source_block Br2Ge3La3
_cod_original_cell_volume 869.3661
_cod_database_code 1535103

loop_
_symmetry_equiv_pos_as_xyz
x,y,z
-x,y,-z
-x,-y,-z
x,-y,z
x+1/2,y+1/2,z
-x+1/2,y+1/2,-z
-x+1/2,-y+1/2,-z
x+1/2,-y+1/2,z

loop_
_atom_site_label
_atom_site_type_symbol
_atom_site_fract_x
_atom_site_fract_y
_atom_site_fract_z
_atom_site_occupancy
_atom_site_U_iso_or_equiv
La3 La+3 0.17767 0.5 0.14681 1 0.0
Ge1 Ge-2 0.09302 0 0.28038 1 0.0
La1 La+3 0.46924 0 0.16934 1 0.0
La2 La+3 0.38766 0 0.51113 1 0.0
Ge3 Ge-2 -0.02325 0 0.3838 1 0.0
Br2 Br-1 0.29964 0 0.13033 1 0.0
Ge2 Ge-2 0.0678 0 0.04408 1 0.0
Br1 Br-1 0.27526 0.5 0.39131 1 0.0
